data_4030193
loop_
_publ_author_name
'Barbier, Jacques'

_publ_section_title
;
 LiMgVO4 : powder neutron refinement and crystal chemistry
;
_journal_name_full 'European Journal of Solid State and Inorganic Chemistry'
_journal_page_first 609
_journal_page_last 619
_journal_volume 25
_journal_year 1988
_chemical_formula_sum 'Li Mg O4 V'
_chemical_formula_weight 146.19
_space_group_IT_number 63
_symmetry_cell_setting orthorhombic
_symmetry_Int_Tables_number 63
_symmetry_space_group_name_Hall '-C 2c 2'
_symmetry_space_group_name_H-M 'C m c m'
_cell_angle_alpha 90
_cell_angle_beta 90
_cell_angle_gamma 90
_cell_formula_units_Z 4
_cell_length_a 5.6283(6)
_cell_length_b 8.6123(8)
_cell_length_c 6.2381(7)
_cell_volume 302.38(5)
_diffrn_ambient_temperature 293
_diffrn_radiation_probe neutron
_diffrn_radiation_wavelength 1.3916
_exptl_crystal_density_diffrn 3.211
_pd_proc_ls_prof_R_factor 0.037
_pd_proc_ls_prof_wR_expected 0.016
_pd_proc_ls_prof_wR_factor 0.050
_refine_ls_number_parameters 26
_refine_ls_number_reflns 136
_refine_ls_R_I_factor 0.046
_cod_data_source_file EJSSIC-1988-25-609-619.cif
_cod_data_source_block LiMgVO4
_cod_database_code 4030193

loop_
_symmetry_equiv_pos_site_id
_symmetry_equiv_pos_as_xyz
1 x,y,z
2 -x,-y,1/2+z
3 x,-y,-z
4 -x,y,1/2-z
5 -x,-y,-z
6 x,y,1/2-z
7 -x,y,z
8 x,-y,1/2+z
9 1/2+x,1/2+y,z
10 1/2-x,1/2-y,1/2+z
11 1/2+x,1/2-y,-z
12 1/2-x,1/2+y,1/2-z
13 1/2-x,1/2-y,-z
14 1/2+x,1/2+y,1/2-z
15 1/2-x,1/2+y,z
16 1/2+x,1/2-y,1/2+z

loop_
_atom_site_label
_atom_site_type_symbol
_atom_site_thermal_displace_type
_atom_site_fract_x
_atom_site_fract_y
_atom_site_fract_z
_atom_site_occupancy
_atom_site_U_iso_or_equiv
V V Uiso 0.00000 0.851(7) 0.25000 1.000 0.0063
Mg Mg Uiso 0.00000 0.50000 0.00000 1.000 0.0075(10)
O1 O Uiso 0.2526(6) 0.4809(4) 0.25000 1.000 0.0049(9)
O2 O Uiso 0.00000 0.2584(4) 0.5314(4) 1.000 0.0109(10)
Li Li Uiso 0.00000 0.1641(15) 0.25000 1.000 0.009(4)

loop_
_geom_angle_atom_site_label_1
_geom_angle_atom_site_label_2
_geom_angle_atom_site_label_3
_geom_angle
_geom_angle_site_symmetry_1
_geom_angle_site_symmetry_3
_geom_angle_publ_flag
O2 V O2 111(3) 2_564 3_566 yes
O1 V O2 110.86(17) 9_455 2_564 yes
O1 V O2 110.86(17) 12_555 2_564 yes
O1 V O2 110.86(17) 9_455 3_566 yes
O1 V O2 110.86(17) 12_555 3_566 yes
O1 V O1 102(3) 9_455 12_555 yes
O1 Mg O1 180.00 . 2_564 yes
O1 Mg O2 90.48(11) . 2_564 yes
O1 Mg O1 95.61(10) . 3_565 yes
O1 Mg O1 84.39(10) . 4_555 yes
O1 Mg O2 89.52(11) . 4_555 yes
O1 Mg O2 89.52(11) 2_564 2_564 yes
O1 Mg O1 84.39(10) 2_564 3_565 yes
O1 Mg O1 95.61(10) 2_564 4_555 yes
O1 Mg O2 90.48(11) 2_564 4_555 yes
O1 Mg O2 89.52(11) 3_565 2_564 yes
O1 Mg O2 90.48(11) 4_555 2_564 yes
O2 Mg O2 180.00 2_564 4_555 yes
O1 Mg O1 180.00 3_565 4_555 yes
O1 Mg O2 90.48(11) 3_565 4_555 yes
O1 Mg O2 89.52(11) 4_555 4_555 yes
Mg O1 Mg 94.91(13) . 2_565 yes
V O1 Mg 124.9(7) 9_545 . yes
V O1 Mg 124.9(7) 9_545 2_565 yes
V O2 Mg 130.0(18) 2_565 2_565 yes

loop_
_geom_bond_atom_site_label_1
_geom_bond_atom_site_label_2
_geom_bond_distance
_geom_bond_site_symmetry_2
_geom_bond_publ_flag
V O2 1.66(4) 2_564 yes
V O2 1.66(4) 3_566 yes
V O1 1.79(4) 9_455 yes
V O1 1.79(4) 12_555 yes
Mg O1 2.117(2) . yes
Mg O1 2.117(2) 2_564 yes
Mg O2 2.090(3) 2_564 yes
Mg O1 2.117(2) 3_565 yes
Mg O1 2.117(2) 4_555 yes
Mg O2 2.090(3) 4_555 yes
